data_7029020
loop_
_publ_author_name
'Becker, Julia'
'Gessner, Viktoria H.'

_publ_section_title
;
 On the structure and ambiphilicity of a sulfonyl substituted \a-chloro
 lithium base.
;
_journal_issue 11
_journal_name_full 'Dalton transactions (Cambridge, England : 2003)'
_journal_page_first 4320
_journal_page_last 4325
_journal_paper_doi 10.1039/c3dt52800f
_journal_volume 43
_journal_year 2014
_chemical_formula_sum 'C54 H62 Cl2 Li2 O8 P2 S4'
_chemical_formula_weight 1114
_chemical_name_systematic
;
 ?
;
_space_group_IT_number 2
_symmetry_cell_setting triclinic
_symmetry_space_group_name_Hall '-P 1'
_symmetry_space_group_name_H-M 'P -1'
_atom_sites_solution_hydrogens geom
_atom_sites_solution_primary direct
_atom_sites_solution_secondary difmap
_audit_creation_date 2013-08-30T09:04:13-00:00
_audit_creation_method 'WinGX routine CIF_UPDATE'
_cell_angle_alpha 84.134(2)
_cell_angle_beta 75.391(2)
_cell_angle_gamma 84.850(2)
_cell_formula_units_Z 2
_cell_length_a 10.7500(9)
_cell_length_b 14.3394(11)
_cell_length_c 18.4650(15)
_cell_measurement_temperature 100(2)
_cell_volume 2733.8(4)
_computing_cell_refinement 'SAINTPLUS 8.18C (Bruker APEX2, 2011)'
_computing_data_collection 'SMART 5.622 (Bruker AXS, 2001)'
_computing_data_reduction 'SAINTPLUS 8.18C (Bruker APEX2, 2011)'
_computing_molecular_graphics 'Ortep-3 V1.08 (Farrugia, 2001)'
_computing_structure_refinement 'SHELXL-97 (Sheldrick, 2008)'
_computing_structure_solution 'SHELXS-97 (Sheldrick, 2008)'
_diffrn_ambient_temperature 100(2)
_diffrn_measured_fraction_theta_full 0.996
_diffrn_measured_fraction_theta_max 0.996
_diffrn_measurement_device_type 'Bruker APEX-CCD'
_diffrn_measurement_method omega-scans
_diffrn_radiation_monochromator graphite
_diffrn_radiation_type MoK\a
_diffrn_radiation_wavelength 0.71073
_diffrn_reflns_av_R_equivalents 0.0348
_diffrn_reflns_av_unetI/netI 0.0322
_diffrn_reflns_limit_h_max 13
_diffrn_reflns_limit_h_min -13
_diffrn_reflns_limit_k_max 17
_diffrn_reflns_limit_k_min -17
_diffrn_reflns_limit_l_max 23
_diffrn_reflns_limit_l_min -23
_diffrn_reflns_number 50285
_diffrn_reflns_theta_full 26.46
_diffrn_reflns_theta_max 26.46
_diffrn_reflns_theta_min 1.14
_exptl_absorpt_coefficient_mu 0.382
_exptl_absorpt_correction_T_max 0.7453
_exptl_absorpt_correction_T_min 0.6444
_exptl_absorpt_correction_type empirical
_exptl_absorpt_process_details 'Sadabs 2008 (Bruker AXS, 2008)'
_exptl_crystal_density_diffrn 1.353
_exptl_crystal_density_method 'not measured'
_exptl_crystal_F_000 1168
_exptl_crystal_size_max 0.31
_exptl_crystal_size_mid 0.31
_exptl_crystal_size_min 0.19
_refine_diff_density_max 1.21
_refine_diff_density_min -0.501
_refine_diff_density_rms 0.077
_refine_ls_extinction_method none
_refine_ls_goodness_of_fit_ref 1.016
_refine_ls_hydrogen_treatment riding
_refine_ls_matrix_type full
_refine_ls_number_parameters 649
_refine_ls_number_reflns 11260
_refine_ls_number_restraints 0
_refine_ls_restrained_S_all 1.016
_refine_ls_R_factor_all 0.0598
_refine_ls_R_factor_gt 0.0438
_refine_ls_shift/su_max 0.002
_refine_ls_shift/su_mean 0
_refine_ls_structure_factor_coef Fsqd
_refine_ls_weighting_details 'calc w=1/[\s^2^(Fo^2^)+(0.0687P)^2^+1.9751P] where P=(Fo^2^+2Fc^2^)/3'
_refine_ls_weighting_scheme calc
_refine_ls_wR_factor_gt 0.1126
_refine_ls_wR_factor_ref 0.1257
_reflns_number_gt 8770
_reflns_number_total 11260
_reflns_threshold_expression >2sigma(I)
_cod_data_source_file c3dt52800f.txt
_cod_data_source_block sad
_cod_original_sg_symbol_H-M P-1
_cod_database_code 7029020

loop_
_symmetry_equiv_pos_as_xyz
'x, y, z'
'-x, -y, -z'

loop_
_atom_site_label
_atom_site_type_symbol
_atom_site_fract_x
_atom_site_fract_y
_atom_site_fract_z
_atom_site_U_iso_or_equiv
_atom_site_adp_type
_atom_site_occupancy
_atom_site_symmetry_multiplicity
_atom_site_calc_flag
_atom_site_refinement_flags
Cl1 Cl 0.13225(5) 0.63615(4) 0.22677(3) 0.01542(12) Uani 1 1 d .
Cl2 Cl 0.88103(5) 0.85469(4) 0.27832(3) 0.01567(12) Uani 1 1 d .
S1 S 0.25935(6) 0.39560(4) 0.35516(3) 0.02345(14) Uani 1 1 d .
S2 S 0.31366(5) 0.66844(3) 0.30727(3) 0.01086(12) Uani 1 1 d .
S3 S 0.75176(6) 1.08730(4) 0.13994(3) 0.02381(14) Uani 1 1 d .
S4 S 0.70016(5) 0.81499(3) 0.19990(3) 0.01088(12) Uani 1 1 d .
P1 P 0.31553(5) 0.47360(4) 0.26030(3) 0.01242(12) Uani 1 1 d .
P2 P 0.69776(5) 1.01429(4) 0.23757(3) 0.01290(12) Uani 1 1 d .
O1 O 0.41730(13) 0.62180(10) 0.33823(8) 0.0146(3) Uani 1 1 d .
O2 O 0.33975(13) 0.76036(10) 0.26765(8) 0.0149(3) Uani 1 1 d .
O3 O 0.59631(13) 0.85908(10) 0.16815(8) 0.0146(3) Uani 1 1 d .
O4 O 0.67504(14) 0.72531(10) 0.24354(8) 0.0160(3) Uani 1 1 d .
O5 O 0.45903(14) 0.75024(11) 0.08170(8) 0.0199(3) Uani 1 1 d .
O6 O 0.31552(14) 0.92096(11) 0.15359(10) 0.0256(4) Uani 1 1 d .
O7 O 0.69055(14) 0.57174(11) 0.36824(10) 0.0240(4) Uani 1 1 d .
O8 O 0.54107(14) 0.75001(11) 0.42466(8) 0.0187(3) Uani 1 1 d .
C1 C 0.27464(19) 0.59525(14) 0.25336(11) 0.0125(4) Uani 1 1 d .
C2 C 0.48930(19) 0.45753(15) 0.22304(11) 0.0135(4) Uani 1 1 d .
C3 C 0.5488(2) 0.36907(16) 0.23396(12) 0.0192(5) Uani 1 1 d .
H3 H 0.5003 0.3206 0.2639 0.023 Uiso 1 1 calc R
C4 C 0.6791(2) 0.35112(17) 0.20121(14) 0.0250(5) Uani 1 1 d .
H4 H 0.7193 0.2902 0.2078 0.03 Uiso 1 1 calc R
C5 C 0.7502(2) 0.42279(19) 0.15883(13) 0.0260(5) Uani 1 1 d .
H5 H 0.8393 0.4109 0.1366 0.031 Uiso 1 1 calc R
C6 C 0.6920(2) 0.51106(17) 0.14885(13) 0.0216(5) Uani 1 1 d .
H6 H 0.7415 0.5601 0.1205 0.026 Uiso 1 1 calc R
C7 C 0.5607(2) 0.52895(16) 0.18010(12) 0.0165(4) Uani 1 1 d .
H7 H 0.5203 0.5895 0.1721 0.02 Uiso 1 1 calc R
C8 C 0.2524(2) 0.43583(15) 0.18605(12) 0.0172(4) Uani 1 1 d .
C9 C 0.2942(2) 0.47636(17) 0.11311(13) 0.0219(5) Uani 1 1 d .
H9 H 0.3572 0.5215 0.1026 0.026 Uiso 1 1 calc R
C10 C 0.2453(3) 0.45166(19) 0.05566(15) 0.0311(6) Uani 1 1 d .
H10 H 0.2733 0.4804 0.0062 0.037 Uiso 1 1 calc R
C11 C 0.1549(3) 0.3844(2) 0.07112(17) 0.0359(7) Uani 1 1 d .
H11 H 0.1207 0.3673 0.032 0.043 Uiso 1 1 calc R
C12 C 0.1144(2) 0.34246(19) 0.14297(17) 0.0341(7) Uani 1 1 d .
H12 H 0.0535 0.2958 0.1529 0.041 Uiso 1 1 calc R
C13 C 0.1626(2) 0.36811(16) 0.20122(15) 0.0241(5) Uani 1 1 d .
H13 H 0.1341 0.3395 0.2507 0.029 Uiso 1 1 calc R
C14 C 0.17809(19) 0.69200(15) 0.38307(11) 0.0130(4) Uani 1 1 d .
C15 C 0.1066(2) 0.77650(15) 0.38162(11) 0.0155(4) Uani 1 1 d .
H15 H 0.1322 0.8238 0.342 0.019 Uiso 1 1 calc R
C16 C -0.0038(2) 0.79184(16) 0.43902(12) 0.0186(5) Uani 1 1 d .
H16 H -0.0539 0.8499 0.4387 0.022 Uiso 1 1 calc R
C17 C -0.0402(2) 0.72223(16) 0.49645(12) 0.0193(5) Uani 1 1 d .
H17 H -0.1146 0.7329 0.5359 0.023 Uiso 1 1 calc R
C18 C 0.0316(2) 0.63716(16) 0.49655(12) 0.0197(5) Uani 1 1 d .
H18 H 0.0054 0.5895 0.5358 0.024 Uiso 1 1 calc R
C19 C 0.1419(2) 0.62077(15) 0.43958(12) 0.0168(4) Uani 1 1 d .
H19 H 0.1911 0.5623 0.4393 0.02 Uiso 1 1 calc R
C20 C 0.74013(19) 0.89378(14) 0.24930(11) 0.0125(4) Uani 1 1 d .
C21 C 0.52377(19) 1.02996(15) 0.27452(11) 0.0140(4) Uani 1 1 d .
C22 C 0.4617(2) 1.11575(16) 0.25798(13) 0.0198(5) Uani 1 1 d .
H22 H 0.5092 1.1629 0.2254 0.024 Uiso 1 1 calc R
C23 C 0.3308(2) 1.13303(17) 0.28869(14) 0.0252(5) Uani 1 1 d .
H23 H 0.2892 1.1923 0.2781 0.03 Uiso 1 1 calc R
C24 C 0.2609(2) 1.06361(18) 0.33475(14) 0.0252(5) Uani 1 1 d .
H24 H 0.1712 1.0751 0.3556 0.03 Uiso 1 1 calc R
C25 C 0.3217(2) 0.97757(17) 0.35048(12) 0.0203(5) Uani 1 1 d .
H25 H 0.2731 0.9297 0.3813 0.024 Uiso 1 1 calc R
C26 C 0.4534(2) 0.96062(15) 0.32144(12) 0.0157(4) Uani 1 1 d .
H26 H 0.4952 0.902 0.3335 0.019 Uiso 1 1 calc R
C27 C 0.7626(2) 1.05740(15) 0.30911(13) 0.0194(5) Uani 1 1 d .
C28 C 0.8534(2) 1.12506(16) 0.29018(16) 0.0269(6) Uani 1 1 d .
H28 H 0.8804 1.1513 0.2398 0.032 Uiso 1 1 calc R
C29 C 0.9039(2) 1.15366(19) 0.34627(19) 0.0400(8) Uani 1 1 d .
H29 H 0.9652 1.2002 0.334 0.048 Uiso 1 1 calc R
C30 C 0.8660(3) 1.1152(2) 0.41925(19) 0.0428(8) Uani 1 1 d .
H30 H 0.9021 1.1347 0.4568 0.051 Uiso 1 1 calc R
C31 C 0.7754(3) 1.0483(2) 0.43802(16) 0.0357(7) Uani 1 1 d .
H31 H 0.7494 1.0216 0.4883 0.043 Uiso 1 1 calc R
C32 C 0.7230(2) 1.02067(18) 0.38317(13) 0.0244(5) Uani 1 1 d .
H32 H 0.6592 0.976 0.3963 0.029 Uiso 1 1 calc R
C33 C 0.83420(19) 0.78737(15) 0.12432(11) 0.0133(4) Uani 1 1 d .
C34 C 0.9054(2) 0.70294(15) 0.12724(12) 0.0167(4) Uani 1 1 d .
H34 H 0.881 0.6573 0.1683 0.02 Uiso 1 1 calc R
C35 C 1.0139(2) 0.68530(17) 0.06894(13) 0.0214(5) Uani 1 1 d .
H35 H 1.0636 0.6272 0.07 0.026 Uiso 1 1 calc R
C36 C 1.0487(2) 0.75280(17) 0.00969(12) 0.0217(5) Uani 1 1 d .
H36 H 1.1223 0.7406 -0.03 0.026 Uiso 1 1 calc R
C37 C 0.9777(2) 0.83748(18) 0.00784(13) 0.0230(5) Uani 1 1 d .
H37 H 1.0027 0.8834 -0.033 0.028 Uiso 1 1 calc R
C38 C 0.8692(2) 0.85606(16) 0.06559(12) 0.0185(5) Uani 1 1 d .
H38 H 0.8202 0.9145 0.0648 0.022 Uiso 1 1 calc R
C41 C 0.5694(2) 0.7680(2) 0.02047(13) 0.0291(6) Uani 1 1 d .
H41A H 0.6431 0.7237 0.0261 0.035 Uiso 1 1 calc R
H41B H 0.5947 0.8329 0.0196 0.035 Uiso 1 1 calc R
C42 C 0.5318(2) 0.75480(17) -0.05155(12) 0.0220(5) Uani 1 1 d .
H42A H 0.6028 0.7219 -0.087 0.026 Uiso 1 1 calc R
H42B H 0.5078 0.8158 -0.0764 0.026 Uiso 1 1 calc R
C43 C 0.4166(2) 0.69514(19) -0.02400(13) 0.0273(6) Uani 1 1 d .
H43A H 0.3589 0.7039 -0.0586 0.033 Uiso 1 1 calc R
H43B H 0.4438 0.6276 -0.0174 0.033 Uiso 1 1 calc R
C44 C 0.3530(2) 0.73439(19) 0.05074(13) 0.0261(5) Uani 1 1 d .
H44A H 0.3016 0.7939 0.0434 0.031 Uiso 1 1 calc R
H44B H 0.296 0.6889 0.0841 0.031 Uiso 1 1 calc R
C45 C 0.3490(2) 1.00725(16) 0.10915(15) 0.0252(5) Uani 1 1 d .
H45A H 0.3853 0.9956 0.0558 0.03 Uiso 1 1 calc R
H45B H 0.4135 1.0376 0.1271 0.03 Uiso 1 1 calc R
C46 C 0.2254(2) 1.06852(17) 0.11830(15) 0.0277(6) Uani 1 1 d .
H46A H 0.2255 1.112 0.073 0.033 Uiso 1 1 calc R
H46B H 0.2099 1.1052 0.1627 0.033 Uiso 1 1 calc R
C47 C 0.1260(2) 0.99510(18) 0.12905(16) 0.0315(6) Uani 1 1 d .
H47A H 0.0387 1.0202 0.1543 0.038 Uiso 1 1 calc R
H47B H 0.1237 0.9724 0.0806 0.038 Uiso 1 1 calc R
C48 C 0.1769(2) 0.91938(18) 0.17802(16) 0.0297(6) Uani 1 1 d .
H48A H 0.1463 0.9322 0.2315 0.036 Uiso 1 1 calc R
H48B H 0.1488 0.8575 0.1716 0.036 Uiso 1 1 calc R
C49 C 0.6563(2) 0.47752(17) 0.39083(18) 0.0350(7) Uani 1 1 d .
H49A H 0.5874 0.4628 0.3678 0.042 Uiso 1 1 calc R
H49B H 0.6246 0.4688 0.4461 0.042 Uiso 1 1 calc R
C50 C 0.7761(2) 0.41361(17) 0.36480(14) 0.0256(5) Uani 1 1 d .
H50A H 0.7622 0.3694 0.3302 0.031 Uiso 1 1 calc R
H50B H 0.8011 0.3772 0.408 0.031 Uiso 1 1 calc R
C51 C 0.8791(2) 0.48073(17) 0.32440(15) 0.0286(6) Uani 1 1 d .
H51A H 0.9637 0.4597 0.3346 0.034 Uiso 1 1 calc R
H51B H 0.8878 0.4864 0.2695 0.034 Uiso 1 1 calc R
C52 C 0.8279(2) 0.57168(17) 0.35765(15) 0.0267(5) Uani 1 1 d .
H52A H 0.8505 0.5744 0.4061 0.032 Uiso 1 1 calc R
H52B H 0.8628 0.6258 0.3231 0.032 Uiso 1 1 calc R
C53 C 0.4253(2) 0.74282(18) 0.48443(12) 0.0234(5) Uani 1 1 d .
H53A H 0.3905 0.6806 0.4873 0.028 Uiso 1 1 calc R
H53B H 0.3588 0.792 0.4756 0.028 Uiso 1 1 calc R
C54 C 0.4628(2) 0.75575(17) 0.55671(12) 0.0215(5) Uani 1 1 d .
H54A H 0.393 0.7905 0.5915 0.026 Uiso 1 1 calc R
H54B H 0.4842 0.6945 0.5823 0.026 Uiso 1 1 calc R
C55 C 0.5808(2) 0.81262(18) 0.52862(13) 0.0251(5) Uani 1 1 d .
H55A H 0.6362 0.8053 0.5645 0.03 Uiso 1 1 calc R
H55B H 0.5566 0.8801 0.5188 0.03 Uiso 1 1 calc R
C56 C 0.6462(2) 0.76768(18) 0.45628(14) 0.0253(5) Uani 1 1 d .
H56A H 0.7054 0.8107 0.4216 0.03 Uiso 1 1 calc R
H56B H 0.6955 0.7083 0.4668 0.03 Uiso 1 1 calc R
Li1 Li 0.4287(3) 0.8175(3) 0.1728(2) 0.0155(7) Uani 1 1 d .
Li2 Li 0.5793(3) 0.6722(2) 0.3390(2) 0.0156(7) Uani 1 1 d .

loop_
_atom_site_aniso_label
_atom_site_aniso_U_11
_atom_site_aniso_U_22
_atom_site_aniso_U_33
_atom_site_aniso_U_23
_atom_site_aniso_U_13
_atom_site_aniso_U_12
Cl1 0.0114(2) 0.0200(3) 0.0163(3) -0.00215(19) -0.00622(19) 0.00028(19)
Cl2 0.0109(2) 0.0202(3) 0.0171(3) -0.0023(2) -0.00592(19) 0.00022(19)
S1 0.0261(3) 0.0191(3) 0.0185(3) 0.0058(2) 0.0043(2) -0.0027(2)
S2 0.0080(2) 0.0136(3) 0.0103(2) 0.00016(18) -0.00081(18) -0.00274(18)
S3 0.0224(3) 0.0199(3) 0.0221(3) 0.0077(2) 0.0039(2) -0.0016(2)
S4 0.0078(2) 0.0134(3) 0.0108(2) -0.00039(18) -0.00073(18) -0.00275(18)
P1 0.0103(3) 0.0133(3) 0.0126(3) 0.0004(2) -0.0007(2) -0.0027(2)
P2 0.0099(3) 0.0129(3) 0.0149(3) 0.0007(2) -0.0014(2) -0.0025(2)
O1 0.0098(7) 0.0190(8) 0.0159(7) -0.0010(6) -0.0046(6) -0.0022(6)
O2 0.0132(7) 0.0145(7) 0.0148(7) 0.0011(6) 0.0013(6) -0.0057(6)
O3 0.0091(7) 0.0211(8) 0.0144(7) -0.0009(6) -0.0036(6) -0.0027(6)
O4 0.0143(7) 0.0150(8) 0.0162(8) 0.0005(6) 0.0012(6) -0.0048(6)
O5 0.0144(7) 0.0326(9) 0.0124(8) -0.0006(6) -0.0004(6) -0.0089(7)
O6 0.0098(7) 0.0207(9) 0.0415(10) 0.0125(7) -0.0031(7) -0.0015(6)
O7 0.0128(8) 0.0187(8) 0.0403(10) 0.0031(7) -0.0082(7) -0.0016(6)
O8 0.0143(7) 0.0268(9) 0.0146(8) -0.0031(6) -0.0010(6) -0.0053(6)
C1 0.0111(9) 0.0140(10) 0.0128(10) -0.0011(8) -0.0037(8) -0.0014(8)
C2 0.0125(10) 0.0180(11) 0.0107(10) -0.0033(8) -0.0031(8) -0.0017(8)
C3 0.0206(11) 0.0191(11) 0.0188(11) -0.0031(9) -0.0065(9) 0.0004(9)
C4 0.0234(12) 0.0260(13) 0.0286(13) -0.0109(10) -0.0131(10) 0.0112(10)
C5 0.0102(10) 0.0438(15) 0.0256(13) -0.0155(11) -0.0039(9) 0.0036(10)
C6 0.0126(10) 0.0318(13) 0.0202(12) -0.0092(10) 0.0007(9) -0.0060(9)
C7 0.0134(10) 0.0204(11) 0.0150(11) -0.0030(8) -0.0012(8) -0.0014(8)
C8 0.0129(10) 0.0170(11) 0.0224(12) -0.0065(9) -0.0046(9) 0.0007(8)
C9 0.0192(11) 0.0264(13) 0.0223(12) -0.0077(10) -0.0069(9) -0.0003(9)
C10 0.0307(14) 0.0398(15) 0.0279(14) -0.0141(11) -0.0151(11) 0.0065(12)
C11 0.0262(13) 0.0448(17) 0.0471(18) -0.0255(14) -0.0232(13) 0.0079(12)
C12 0.0153(12) 0.0299(14) 0.063(2) -0.0237(13) -0.0139(12) 0.0005(10)
C13 0.0132(11) 0.0200(12) 0.0388(14) -0.0094(10) -0.0038(10) 0.0001(9)
C14 0.0102(9) 0.0196(11) 0.0103(10) -0.0029(8) -0.0027(8) -0.0049(8)
C15 0.0145(10) 0.0211(11) 0.0112(10) -0.0005(8) -0.0028(8) -0.0048(8)
C16 0.0136(10) 0.0250(12) 0.0174(11) -0.0051(9) -0.0033(9) 0.0002(9)
C17 0.0128(10) 0.0339(13) 0.0112(10) -0.0054(9) 0.0004(8) -0.0076(9)
C18 0.0186(11) 0.0275(13) 0.0119(11) 0.0029(9) -0.0006(8) -0.0091(9)
C19 0.0157(10) 0.0191(11) 0.0154(11) 0.0008(8) -0.0035(8) -0.0035(9)
C20 0.0084(9) 0.0167(11) 0.0133(10) -0.0006(8) -0.0048(8) -0.0007(8)
C21 0.0112(10) 0.0178(11) 0.0136(10) -0.0032(8) -0.0030(8) -0.0023(8)
C22 0.0186(11) 0.0187(12) 0.0228(12) -0.0025(9) -0.0058(9) -0.0013(9)
C23 0.0196(12) 0.0242(13) 0.0333(14) -0.0055(10) -0.0112(10) 0.0073(10)
C24 0.0106(10) 0.0368(14) 0.0291(13) -0.0111(11) -0.0041(9) 0.0018(10)
C25 0.0141(11) 0.0283(13) 0.0178(11) -0.0053(9) 0.0005(9) -0.0064(9)
C26 0.0133(10) 0.0188(11) 0.0147(10) -0.0018(8) -0.0021(8) -0.0023(8)
C27 0.0134(10) 0.0165(11) 0.0312(13) -0.0096(9) -0.0084(9) 0.0015(8)
C28 0.0144(11) 0.0196(12) 0.0479(16) -0.0078(11) -0.0079(11) -0.0012(9)
C29 0.0192(13) 0.0297(15) 0.080(2) -0.0243(15) -0.0215(14) 0.0003(11)
C30 0.0303(15) 0.0506(19) 0.060(2) -0.0347(16) -0.0279(14) 0.0122(13)
C31 0.0341(15) 0.0448(17) 0.0354(15) -0.0220(13) -0.0188(12) 0.0104(12)
C32 0.0216(12) 0.0296(13) 0.0239(13) -0.0102(10) -0.0071(10) 0.0008(10)
C33 0.0095(9) 0.0204(11) 0.0116(10) -0.0041(8) -0.0033(8) -0.0034(8)
C34 0.0153(10) 0.0221(12) 0.0142(11) -0.0040(9) -0.0052(8) -0.0019(9)
C35 0.0139(11) 0.0296(13) 0.0234(12) -0.0115(10) -0.0073(9) 0.0036(9)
C36 0.0107(10) 0.0406(14) 0.0146(11) -0.0089(10) -0.0020(8) -0.0022(10)
C37 0.0184(11) 0.0347(14) 0.0145(11) 0.0002(9) -0.0002(9) -0.0073(10)
C38 0.0144(10) 0.0233(12) 0.0157(11) 0.0017(9) -0.0007(8) -0.0025(9)
C41 0.0163(11) 0.0525(17) 0.0176(12) -0.0093(11) 0.0031(9) -0.0109(11)
C42 0.0216(12) 0.0286(13) 0.0156(11) -0.0025(9) -0.0027(9) -0.0048(10)
C43 0.0222(12) 0.0391(15) 0.0227(13) -0.0100(11) -0.0033(10) -0.0106(11)
C44 0.0143(11) 0.0423(15) 0.0238(12) -0.0094(11) -0.0024(9) -0.0120(10)
C45 0.0189(12) 0.0210(12) 0.0334(14) 0.0116(10) -0.0056(10) -0.0065(9)
C46 0.0261(13) 0.0206(13) 0.0348(14) 0.0083(10) -0.0092(11) -0.0010(10)
C47 0.0188(12) 0.0328(15) 0.0406(16) 0.0055(12) -0.0068(11) -0.0008(10)
C48 0.0092(11) 0.0268(13) 0.0479(16) 0.0077(11) -0.0012(10) -0.0017(9)
C49 0.0220(13) 0.0216(13) 0.0556(18) 0.0119(12) -0.0037(12) -0.0035(10)
C50 0.0281(13) 0.0209(12) 0.0293(13) 0.0009(10) -0.0112(11) -0.0008(10)
C51 0.0239(13) 0.0287(14) 0.0313(14) -0.0016(11) -0.0061(10) 0.0051(10)
C52 0.0115(11) 0.0276(13) 0.0418(15) -0.0024(11) -0.0074(10) -0.0036(9)
C53 0.0149(11) 0.0390(14) 0.0158(11) -0.0027(10) -0.0012(9) -0.0067(10)
C54 0.0218(12) 0.0268(13) 0.0152(11) -0.0016(9) -0.0023(9) -0.0042(10)
C55 0.0235(12) 0.0300(14) 0.0236(12) -0.0091(10) -0.0044(10) -0.0079(10)
C56 0.0166(11) 0.0334(14) 0.0272(13) -0.0103(10) -0.0026(10) -0.0086(10)
Li1 0.0116(16) 0.0196(19) 0.0155(18) 0.0018(14) -0.0038(14) -0.0045(14)
Li2 0.0135(17) 0.0164(18) 0.0159(18) 0.0012(14) -0.0023(14) -0.0026(14)

loop_
_atom_type_symbol
_atom_type_description
_atom_type_scat_dispersion_real
_atom_type_scat_dispersion_imag
_atom_type_scat_source
C C 0.0033 0.0016 'International Tables Vol C Tables 4.2.6.8 and 6.1.1.4'
H H 0 0 'International Tables Vol C Tables 4.2.6.8 and 6.1.1.4'
Li Li -0.0003 0.0001 'International Tables Vol C Tables 4.2.6.8 and 6.1.1.4'
O O 0.0106 0.006 'International Tables Vol C Tables 4.2.6.8 and 6.1.1.4'
P P 0.1023 0.0942 'International Tables Vol C Tables 4.2.6.8 and 6.1.1.4'
S S 0.1246 0.1234 'International Tables Vol C Tables 4.2.6.8 and 6.1.1.4'
Cl Cl 0.1484 0.1585 'International Tables Vol C Tables 4.2.6.8 and 6.1.1.4'

loop_
_geom_angle_atom_site_label_1
_geom_angle_atom_site_label_2
_geom_angle_atom_site_label_3
_geom_angle
O2 S2 O1 115.42(9)
O2 S2 C1 111.74(10)
O1 S2 C1 107.95(9)
O2 S2 C14 103.84(9)
O1 S2 C14 108.42(9)
C1 S2 C14 109.25(10)
O4 S4 O3 116.01(9)
O4 S4 C20 112.06(10)
O3 S4 C20 107.19(9)
O4 S4 C33 103.89(9)
O3 S4 C33 108.10(9)
C20 S4 C33 109.39(10)
C1 P1 C8 101.12(10)
C1 P1 C2 106.98(10)
C8 P1 C2 102.78(9)
C1 P1 S1 121.48(7)
C8 P1 S1 111.60(8)
C2 P1 S1 110.96(7)
C20 P2 C27 100.41(10)
C20 P2 C21 106.96(10)
C27 P2 C21 103.62(10)
C20 P2 S3 121.75(7)
C27 P2 S3 111.71(8)
C21 P2 S3 110.58(7)
S2 O1 Li2 127.54(14)
S2 O2 Li1 141.13(14)
S4 O3 Li1 130.64(14)
S4 O4 Li2 141.58(14)
C41 O5 C44 108.23(17)
C41 O5 Li1 120.11(17)
C44 O5 Li1 120.35(17)
C45 O6 C48 109.52(17)
C45 O6 Li1 127.39(17)
C48 O6 Li1 122.89(17)
C49 O7 C52 107.06(18)
C49 O7 Li2 125.29(18)
C52 O7 Li2 126.62(18)
C53 O8 C56 108.79(16)
C53 O8 Li2 122.36(17)
C56 O8 Li2 118.14(16)
S2 C1 Cl1 111.39(11)
S2 C1 P1 122.70(12)
Cl1 C1 P1 119.12(11)
C3 C2 C7 119.88(19)
C3 C2 P1 118.08(16)
C7 C2 P1 121.88(16)
C2 C3 C4 120.3(2)
C5 C4 C3 119.6(2)
C6 C5 C4 120.3(2)
C5 C6 C7 120.4(2)
C2 C7 C6 119.6(2)
C13 C8 C9 119.6(2)
C13 C8 P1 121.16(18)
C9 C8 P1 119.20(16)
C10 C9 C8 120.8(2)
C9 C10 C11 119.4(3)
C12 C11 C10 120.3(2)
C11 C12 C13 120.4(2)
C8 C13 C12 119.4(2)
C15 C14 C19 121.69(19)
C15 C14 S2 119.84(16)
C19 C14 S2 118.28(16)
C14 C15 C16 119.3(2)
C17 C16 C15 119.8(2)
C18 C17 C16 120.25(19)
C17 C18 C19 120.6(2)
C14 C19 C18 118.4(2)
S4 C20 P2 122.84(12)
S4 C20 Cl2 111.05(11)
P2 C20 Cl2 120.28(11)
C22 C21 C26 119.56(19)
C22 C21 P2 118.37(16)
C26 C21 P2 121.99(16)
C23 C22 C21 120.4(2)
C24 C23 C22 119.8(2)
C25 C24 C23 120.0(2)
C24 C25 C26 120.4(2)
C25 C26 C21 119.7(2)
C32 C27 C28 119.7(2)
C32 C27 P2 119.40(17)
C28 C27 P2 120.92(19)
C27 C28 C29 119.0(3)
C30 C29 C28 120.8(3)
C29 C30 C31 120.1(2)
C32 C31 C30 119.6(3)
C31 C32 C27 120.8(2)
C34 C33 C38 121.54(19)
C34 C33 S4 120.45(16)
C38 C33 S4 117.85(16)
C33 C34 C35 119.1(2)
C36 C35 C34 119.8(2)
C37 C36 C35 120.6(2)
C36 C37 C38 120.3(2)
C33 C38 C37 118.7(2)
O5 C41 C42 107.36(18)
C41 C42 C43 102.71(18)
C44 C43 C42 101.21(18)
O5 C44 C43 104.36(18)
O6 C45 C46 105.78(18)
C45 C46 C47 101.44(19)
C48 C47 C46 101.4(2)
O6 C48 C47 105.26(19)
O7 C49 C50 107.39(19)
C49 C50 C51 104.21(19)
C52 C51 C50 102.78(19)
O7 C52 C51 104.24(19)
O8 C53 C54 106.60(17)
C55 C54 C53 102.41(18)
C54 C55 C56 100.98(18)
O8 C56 C55 104.43(18)
O6 Li1 O2 103.86(18)
O6 Li1 O3 110.40(19)
O2 Li1 O3 115.95(19)
O6 Li1 O5 102.68(18)
O2 Li1 O5 120.19(19)
O3 Li1 O5 102.92(17)
O7 Li2 O4 105.14(18)
O7 Li2 O1 108.52(18)
O4 Li2 O1 115.30(19)
O7 Li2 O8 102.68(18)
O4 Li2 O8 117.91(19)
O1 Li2 O8 106.25(17)

loop_
_geom_bond_atom_site_label_1
_geom_bond_atom_site_label_2
_geom_bond_distance
Cl1 C1 1.757(2)
Cl2 C20 1.758(2)
S1 P1 1.9674(8)
S2 O2 1.4550(15)
S2 O1 1.4576(15)
S2 C1 1.665(2)
S2 C14 1.782(2)
S3 P2 1.9694(8)
S4 O4 1.4548(15)
S4 O3 1.4551(15)
S4 C20 1.670(2)
S4 C33 1.782(2)
P1 C1 1.760(2)
P1 C8 1.822(2)
P1 C2 1.823(2)
P2 C20 1.753(2)
P2 C27 1.822(2)
P2 C21 1.824(2)
O1 Li2 1.949(4)
O2 Li1 1.913(4)
O3 Li1 1.927(4)
O4 Li2 1.924(4)
O5 C41 1.438(3)
O5 C44 1.442(3)
O5 Li1 1.966(4)
O6 C45 1.434(3)
O6 C48 1.445(3)
O6 Li1 1.895(4)
O7 C49 1.425(3)
O7 C52 1.440(3)
O7 Li2 1.911(4)
O8 C53 1.444(3)
O8 C56 1.448(3)
O8 Li2 1.966(4)
C2 C3 1.388(3)
C2 C7 1.391(3)
C3 C4 1.391(3)
C4 C5 1.388(4)
C5 C6 1.377(4)
C6 C7 1.394(3)
C8 C13 1.389(3)
C8 C9 1.391(3)
C9 C10 1.385(3)
C10 C11 1.388(4)
C11 C12 1.380(4)
C12 C13 1.399(4)
C14 C15 1.377(3)
C14 C19 1.390(3)
C15 C16 1.395(3)
C16 C17 1.385(3)
C17 C18 1.384(3)
C18 C19 1.392(3)
C21 C22 1.389(3)
C21 C26 1.393(3)
C22 C23 1.388(3)
C23 C24 1.385(4)
C24 C25 1.382(3)
C25 C26 1.391(3)
C27 C32 1.389(3)
C27 C28 1.394(3)
C28 C29 1.395(4)
C29 C30 1.377(5)
C30 C31 1.386(4)
C31 C32 1.382(3)
C33 C34 1.377(3)
C33 C38 1.389(3)
C34 C35 1.398(3)
C35 C36 1.384(3)
C36 C37 1.377(3)
C37 C38 1.394(3)
C41 C42 1.518(3)
C42 C43 1.519(3)
C43 C44 1.517(3)
C45 C46 1.508(3)
C46 C47 1.530(3)
C47 C48 1.496(3)
C49 C50 1.515(3)
C50 C51 1.528(3)
C51 C52 1.498(3)
C53 C54 1.521(3)
C54 C55 1.520(3)
C55 C56 1.521(3)
